data_7016972
loop_
_publ_author_name
'Sun, Ya-Guang'
'Jiang, Bing'
'Cui, Tian-Fang'
'Xiong, Gang'
'Smet, Philippe F.'
'Ding, Fu'
'Gao, En-Jun'
'Lv, Tian-Yi'
'Van den Eeckhout, Koen'
'Poelman, Dirk'
'Verpoort, Francis'

_publ_section_title
;
 Solvothermal synthesis, crystal structure, and properties of
 lanthanide-organic frameworks based on thiophene-2,5-dicarboxylic acid.
;
_journal_issue 43
_journal_name_full 'Dalton transactions (Cambridge, England : 2003)'
_journal_page_first 11581
_journal_page_last 11590
_journal_paper_doi 10.1039/c1dt10156k
_journal_volume 40
_journal_year 2011
_chemical_formula_sum 'C6 H4 N O8 S Yb'
_chemical_formula_weight 423.20
_chemical_name_systematic
;
?
;
_space_group_IT_number 14
_symmetry_cell_setting monoclinic
_symmetry_space_group_name_Hall '-P 2ybc'
_symmetry_space_group_name_H-M 'P 1 21/c 1'
_atom_sites_solution_hydrogens geom
_atom_sites_solution_primary direct
_atom_sites_solution_secondary difmap
_audit_creation_method SHELXL-97
_cell_angle_alpha 90.00
_cell_angle_beta 104.12
_cell_angle_gamma 90.00
_cell_formula_units_Z 4
_cell_length_a 9.8814(16)
_cell_length_b 14.1582(9)
_cell_length_c 7.885
_cell_measurement_reflns_used 1887
_cell_measurement_temperature 293(2)
_cell_measurement_theta_max 25.02
_cell_measurement_theta_min 2.57
_cell_volume 1069.80(19)
_computing_cell_refinement 'Bruker XSCANS'
_computing_data_collection 'Bruker XSCANS'
_computing_data_reduction 'Bruker SHELXTL'
_computing_molecular_graphics 'Bruker SHELXTL'
_computing_publication_material 'Bruker SHELXTL'
_computing_structure_refinement 'SHELXL-97 (Sheldrick, 1997)'
_computing_structure_solution 'SHELXS-97 (Sheldrick, 1990)'
_diffrn_ambient_temperature 293(2)
_diffrn_measured_fraction_theta_full 0.997
_diffrn_measured_fraction_theta_max 0.997
_diffrn_measurement_device_type 'Bruker P4'
_diffrn_measurement_method '\w scans'
_diffrn_radiation_monochromator graphite
_diffrn_radiation_source 'fine-focus sealed tube'
_diffrn_radiation_type MoK\a
_diffrn_radiation_wavelength 0.71075
_diffrn_reflns_av_R_equivalents 0.0484
_diffrn_reflns_av_sigmaI/netI 0.0476
_diffrn_reflns_limit_h_max 9
_diffrn_reflns_limit_h_min -11
_diffrn_reflns_limit_k_max 16
_diffrn_reflns_limit_k_min -16
_diffrn_reflns_limit_l_max 9
_diffrn_reflns_limit_l_min -9
_diffrn_reflns_number 7501
_diffrn_reflns_theta_full 25.02
_diffrn_reflns_theta_max 25.02
_diffrn_reflns_theta_min 2.57
_diffrn_standards_decay_% 0
_diffrn_standards_interval_count 0
_diffrn_standards_interval_time 0
_diffrn_standards_number 0
_exptl_absorpt_coefficient_mu 8.967
_exptl_absorpt_correction_T_max 0.2672
_exptl_absorpt_correction_T_min 0.1739
_exptl_absorpt_correction_type multi-scan
_exptl_absorpt_process_details SADABS
_exptl_crystal_colour 0
_exptl_crystal_density_diffrn 2.627
_exptl_crystal_density_method 'not measured'
_exptl_crystal_description 0
_exptl_crystal_F_000 788
_exptl_crystal_size_max 0.30
_exptl_crystal_size_mid 0.25
_exptl_crystal_size_min 0.20
_refine_diff_density_max 1.499
_refine_diff_density_min -1.837
_refine_diff_density_rms 0.251
_refine_ls_extinction_method none
_refine_ls_goodness_of_fit_ref 1.018
_refine_ls_hydrogen_treatment none
_refine_ls_matrix_type full
_refine_ls_number_parameters 154
_refine_ls_number_reflns 1887
_refine_ls_number_restraints 6
_refine_ls_restrained_S_all 1.017
_refine_ls_R_factor_all 0.0367
_refine_ls_R_factor_gt 0.0319
_refine_ls_shift/su_max 0.139
_refine_ls_shift/su_mean 0.013
_refine_ls_structure_factor_coef Fsqd
_refine_ls_weighting_details 'calc w=1/[\s^2^(Fo^2^)+(0.0508P)^2^+0.0000P] where P=(Fo^2^+2Fc^2^)/3'
_refine_ls_weighting_scheme calc
_refine_ls_wR_factor_gt 0.0800
_refine_ls_wR_factor_ref 0.0821
_reflns_number_gt 1563
_reflns_number_total 1887
_reflns_threshold_expression >2sigma(I)
_cod_data_source_file c1dt10156k.txt
_cod_data_source_block 10
_cod_depositor_comments
;
The following automatic conversions were performed:

'_symmetry_cell_setting' value 'Monoclinic' changed to 'monoclinic'
according to /home/saulius/struct/CIF-dictionaries/cif_core.dic
dictionary named 'cif_core.dic' version 2.4.1 from
2010-06-29.

'_exptl_absorpt_correction_type' value 'MULTI-SCAN'
changed to 'multi-scan' according to
/home/saulius/struct/CIF-dictionaries/cif_core.dic dictionary named
'cif_core.dic' version 2.4.1 from 2010-06-29.

Automatic conversion script
Id: cif_fix_values 1715 2011-07-08 13:25:40Z adriana 
;
_cod_original_cell_volume 1069.86(19)
_cod_original_sg_symbol_H-M P2(1)/C
_cod_database_code 7016972

loop_
_symmetry_equiv_pos_as_xyz
'x, y, z'
'-x, y+1/2, -z+1/2'
'-x, -y, -z'
'x, -y-1/2, z-1/2'

loop_
_atom_site_label
_atom_site_type_symbol
_atom_site_fract_x
_atom_site_fract_y
_atom_site_fract_z
_atom_site_U_iso_or_equiv
_atom_site_adp_type
_atom_site_occupancy
_atom_site_symmetry_multiplicity
_atom_site_calc_flag
_atom_site_refinement_flags
C1 C 0.7024(3) 0.23992(19) 0.5585(4) 0.0086(7) Uani 1 1 d .
C2 C 0.5621(3) 0.22944(18) 0.4398(4) 0.0082(7) Uani 1 1 d .
C3 C 0.4764(3) 0.29851(19) 0.3474(4) 0.0135(8) Uani 1 1 d .
H3 H 0.5014 0.3619 0.3475 0.016 Uiso 1 1 calc R
C4 C 0.3454(3) 0.2622(2) 0.2516(4) 0.0160(8) Uani 1 1 d .
H4 H 0.2741 0.2989 0.1846 0.019 Uiso 1 1 calc R
C5 C 0.3377(2) 0.1660(2) 0.2710(4) 0.0091(7) Uani 1 1 d .
C6 C 0.2181(3) 0.10377(18) 0.1819(4) 0.0090(3) Uani 1 1 d U
N1 N 1.1054(3) 0.03186(19) 0.7340(4) 0.0289(9) Uani 1 1 d .
O1 O 0.74848(18) 0.17056(13) 0.6549(2) 0.0111(5) Uani 1 1 d .
O2 O 0.76638(18) 0.31808(12) 0.5566(3) 0.0106(5) Uani 1 1 d .
O3 O 0.23147(19) 0.01534(12) 0.2091(3) 0.0139(6) Uani 1 1 d .
O4 O 0.11547(18) 0.14656(15) 0.0851(3) 0.0160(6) Uani 1 1 d .
O5 O 1.03605(19) 0.10459(12) 0.6702(3) 0.0105(5) Uani 1 1 d .
O6 O 1.06892(18) -0.01394(13) 0.8602(3) 0.0131(5) Uani 1 1 d .
O7 O 1.2270(3) -0.0044(2) 0.6618(4) 0.0582(10) Uani 1 1 d .
O8 O 0.96027(19) 0.27333(13) 0.8794(3) 0.0132(5) Uani 1 1 d .
H8A H 1.0273 0.2890 0.8352 0.020 Uiso 1 1 d R
H8B H 0.9146 0.3155 0.9184 0.020 Uiso 1 1 d R
S1 S 0.48353(7) 0.11879(5) 0.40993(10) 0.01041(19) Uani 1 1 d .
Yb1 Yb 0.906921(11) 0.112895(7) 0.896113(15) 0.00577(3) Uani 1 1 d .

loop_
_atom_site_aniso_label
_atom_site_aniso_U_11
_atom_site_aniso_U_22
_atom_site_aniso_U_33
_atom_site_aniso_U_23
_atom_site_aniso_U_13
_atom_site_aniso_U_12
C1 0.0066(11) 0.0110(13) 0.0097(14) 0.0036(11) 0.0048(9) 0.0020(10)
C2 0.0104(12) 0.0085(13) 0.0061(14) 0.0031(11) 0.0028(10) -0.0027(10)
C3 0.0112(13) 0.0081(13) 0.0193(16) 0.0049(12) 0.0002(11) 0.0003(11)
C4 0.0115(13) 0.0109(14) 0.0227(17) 0.0038(13) -0.0013(12) -0.0007(11)
C5 0.0038(11) 0.0123(13) 0.0118(14) 0.0012(12) 0.0034(9) -0.0002(11)
C6 0.0088(5) 0.0091(5) 0.0085(5) 0.0002(4) 0.0008(4) -0.0008(4)
N1 0.0290(14) 0.0255(15) 0.0315(17) -0.0097(13) 0.0064(12) -0.0055(12)
O1 0.0114(8) 0.0092(9) 0.0100(10) 0.0003(9) -0.0030(7) 0.0012(8)
O2 0.0064(8) 0.0098(9) 0.0133(10) 0.0009(8) -0.0018(7) -0.0048(7)
O3 0.0133(9) 0.0066(9) 0.0173(11) 0.0022(9) -0.0050(8) -0.0024(8)
O4 0.0100(9) 0.0108(10) 0.0207(12) 0.0032(9) -0.0089(8) -0.0004(8)
O5 0.0112(9) 0.0118(10) 0.0098(10) 0.0097(8) 0.0052(7) 0.0068(7)
O6 0.0182(9) 0.0141(9) 0.0120(10) 0.0061(8) 0.0131(7) 0.0069(8)
O7 0.0527(14) 0.0573(18) 0.078(2) 0.0012(15) 0.0422(13) 0.0107(14)
O8 0.0151(9) 0.0091(9) 0.0159(11) 0.0001(9) 0.0050(7) 0.0007(8)
S1 0.0076(3) 0.0086(3) 0.0123(4) 0.0015(3) -0.0030(3) -0.0015(2)
Yb1 0.00565(6) 0.00564(6) 0.00535(6) 0.00024(5) 0.00005(4) 0.00029(4)

loop_
_atom_type_symbol
_atom_type_description
_atom_type_scat_dispersion_real
_atom_type_scat_dispersion_imag
_atom_type_scat_source
C C 0.0033 0.0016 'International Tables Vol C Tables 4.2.6.8 and 6.1.1.4'
H H 0.0000 0.0000 'International Tables Vol C Tables 4.2.6.8 and 6.1.1.4'
N N 0.0061 0.0033 'International Tables Vol C Tables 4.2.6.8 and 6.1.1.4'
O O 0.0106 0.0060 'International Tables Vol C Tables 4.2.6.8 and 6.1.1.4'
S S 0.1246 0.1234 'International Tables Vol C Tables 4.2.6.8 and 6.1.1.4'
Yb Yb -0.3850 5.5486 'International Tables Vol C Tables 4.2.6.8 and 6.1.1.4'

loop_
_geom_angle_atom_site_label_1
_geom_angle_atom_site_label_2
_geom_angle_atom_site_label_3
_geom_angle
_geom_angle_site_symmetry_1
_geom_angle_site_symmetry_3
O1 C1 O2 125.2(2) . .
O1 C1 C2 116.7(2) . .
O2 C1 C2 118.0(2) . .
C3 C2 C1 128.5(2) . .
C3 C2 S1 111.78(18) . .
C1 C2 S1 119.65(19) . .
C2 C3 C4 112.6(2) . .
C2 C3 H3 123.7 . .
C4 C3 H3 123.7 . .
C5 C4 C3 111.5(2) . .
C5 C4 H4 124.3 . .
C3 C4 H4 124.3 . .
C4 C5 C6 126.0(2) . .
C4 C5 S1 113.32(19) . .
C6 C5 S1 120.7(2) . .
O4 C6 O3 127.5(2) . .
O4 C6 C5 115.1(2) . .
O3 C6 C5 117.4(2) . .
O5 N1 O6 118.7(3) . .
O5 N1 O7 121.2(3) . .
O6 N1 O7 120.0(2) . .
C1 O1 Yb1 148.31(16) . .
C1 O2 Yb1 137.60(19) . 4_565
C6 O3 Yb1 133.43(16) . 3_656
C6 O4 Yb1 139.30(18) . 1_454
N1 O5 Yb1 94.46(18) . .
N1 O6 Yb1 158.03(16) . 3_757
N1 O6 Yb1 91.91(15) . .
Yb1 O6 Yb1 106.28(8) 3_757 .
Yb1 O8 H8A 119.0 . .
Yb1 O8 H8B 121.0 . .
H8A O8 H8B 120.0 . .
C5 S1 C2 90.74(12) . .
O4 Yb1 O1 142.31(7) 1_656 .
O4 Yb1 O3 139.75(7) 1_656 3_656
O1 Yb1 O3 75.94(6) . 3_656
O4 Yb1 O2 97.00(7) 1_656 4_566
O1 Yb1 O2 85.64(7) . 4_566
O3 Yb1 O2 98.47(7) 3_656 4_566
O4 Yb1 O6 72.18(7) 1_656 3_757
O1 Yb1 O6 143.49(6) . 3_757
O3 Yb1 O6 75.91(7) 3_656 3_757
O2 Yb1 O6 76.02(7) 4_566 3_757
O4 Yb1 O8 69.76(7) 1_656 .
O1 Yb1 O8 74.12(6) . .
O3 Yb1 O8 150.03(6) 3_656 .
O2 Yb1 O8 78.13(7) 4_566 .
O6 Yb1 O8 130.29(7) 3_757 .
O4 Yb1 O5 86.37(7) 1_656 .
O1 Yb1 O5 77.55(7) . .
O3 Yb1 O5 93.99(7) 3_656 .
O2 Yb1 O5 155.98(6) 4_566 .
O6 Yb1 O5 127.20(6) 3_757 .
O8 Yb1 O5 80.82(7) . .
O4 Yb1 O6 73.67(7) 1_656 .
O1 Yb1 O6 119.58(7) . .
O3 Yb1 O6 74.32(6) 3_656 .
O2 Yb1 O6 149.74(7) 4_566 .
O6 Yb1 O6 73.72(8) 3_757 .
O8 Yb1 O6 122.55(7) . .
O5 Yb1 O6 53.87(6) . .
O4 Yb1 Yb1 68.50(5) 1_656 3_757
O1 Yb1 Yb1 143.66(5) . 3_757
O3 Yb1 Yb1 71.26(4) 3_656 3_757
O2 Yb1 Yb1 113.99(5) 4_566 3_757
O6 Yb1 Yb1 37.97(5) 3_757 3_757
O8 Yb1 Yb1 137.60(4) . 3_757
O5 Yb1 Yb1 89.43(4) . 3_757
O6 Yb1 Yb1 35.74(5) . 3_757

loop_
_geom_bond_atom_site_label_1
_geom_bond_atom_site_label_2
_geom_bond_distance
_geom_bond_site_symmetry_2
C1 O1 1.257(3) .
C1 O2 1.276(3) .
C1 C2 1.479(3) .
C2 C3 1.379(4) .
C2 S1 1.739(3) .
C3 C4 1.426(4) .
C3 H3 0.9300 .
C4 C5 1.374(4) .
C4 H4 0.9300 .
C5 C6 1.504(4) .
C5 S1 1.719(2) .
C6 O4 1.265(3) .
C6 O3 1.272(3) .
N1 O5 1.271(3) .
N1 O6 1.310(4) .
N1 O7 1.538(4) .
O1 Yb1 2.2984(17) .
O2 Yb1 2.311(2) 4_565
O3 Yb1 2.3024(18) 3_656
O4 Yb1 2.2794(17) 1_454
O5 Yb1 2.434(2) .
O6 Yb1 2.3426(19) 3_757
O6 Yb1 2.4674(19) .
O8 Yb1 2.3428(18) .
O8 H8A 0.8500 .
O8 H8B 0.8500 .
Yb1 O4 2.2794(17) 1_656
Yb1 O3 2.3024(18) 3_656
Yb1 O2 2.311(2) 4_566
Yb1 O6 2.343(2) 3_757
Yb1 Yb1 3.8493(3) 3_757

loop_
_geom_torsion_atom_site_label_1
_geom_torsion_atom_site_label_2
_geom_torsion_atom_site_label_3
_geom_torsion_atom_site_label_4
_geom_torsion
_geom_torsion_site_symmetry_1
_geom_torsion_site_symmetry_4
O1 C1 C2 C3 166.0(3) . .
O2 C1 C2 C3 -13.4(5) . .
O1 C1 C2 S1 -11.5(4) . .
O2 C1 C2 S1 169.1(2) . .
C1 C2 C3 C4 -177.5(3) . .
S1 C2 C3 C4 0.2(4) . .
C2 C3 C4 C5 -1.7(4) . .
C3 C4 C5 C6 -176.7(3) . .
C3 C4 C5 S1 2.4(4) . .
C4 C5 C6 O4 -2.1(5) . .
S1 C5 C6 O4 178.8(2) . .
C4 C5 C6 O3 176.9(3) . .
S1 C5 C6 O3 -2.2(4) . .
O2 C1 O1 Yb1 15.9(6) . .
C2 C1 O1 Yb1 -163.4(2) . .
O1 C1 O2 Yb1 96.0(3) . 4_565
C2 C1 O2 Yb1 -84.6(3) . 4_565
O4 C6 O3 Yb1 1.8(5) . 3_656
C5 C6 O3 Yb1 -177.01(19) . 3_656
O3 C6 O4 Yb1 -3.7(6) . 1_454
C5 C6 O4 Yb1 175.1(2) . 1_454
O6 N1 O5 Yb1 10.4(2) . .
O7 N1 O5 Yb1 -171.5(2) . .
O5 N1 O6 Yb1 -156.6(3) . 3_757
O7 N1 O6 Yb1 25.3(6) . 3_757
O5 N1 O6 Yb1 -10.3(2) . .
O7 N1 O6 Yb1 171.6(2) . .
C4 C5 S1 C2 -1.9(3) . .
C6 C5 S1 C2 177.3(3) . .
C3 C2 S1 C5 0.9(2) . .
C1 C2 S1 C5 178.9(2) . .
C1 O1 Yb1 O4 -18.1(4) . 1_656
C1 O1 Yb1 O3 177.5(4) . 3_656
C1 O1 Yb1 O2 77.7(4) . 4_566
C1 O1 Yb1 O6 137.0(3) . 3_757
C1 O1 Yb1 O8 -1.2(4) . .
C1 O1 Yb1 O5 -85.1(4) . .
C1 O1 Yb1 O6 -120.0(4) . .
C1 O1 Yb1 Yb1 -156.6(3) . 3_757
N1 O5 Yb1 O4 66.39(15) . 1_656
N1 O5 Yb1 O1 -147.91(15) . .
N1 O5 Yb1 O3 -73.27(15) . 3_656
N1 O5 Yb1 O2 165.46(16) . 4_566
N1 O5 Yb1 O6 2.06(17) . 3_757
N1 O5 Yb1 O8 136.46(15) . .
N1 O5 Yb1 O6 -5.99(14) . .
N1 O5 Yb1 Yb1 -2.10(14) . 3_757
N1 O6 Yb1 O4 -91.81(15) . 1_656
Yb1 O6 Yb1 O4 75.72(8) 3_757 1_656
N1 O6 Yb1 O1 49.63(16) . .
Yb1 O6 Yb1 O1 -142.85(7) 3_757 .
N1 O6 Yb1 O3 112.92(15) . 3_656
Yb1 O6 Yb1 O3 -79.55(8) 3_757 3_656
N1 O6 Yb1 O2 -167.31(14) . 4_566
Yb1 O6 Yb1 O2 0.22(15) 3_757 4_566
N1 O6 Yb1 O6 -167.53(17) . 3_757
Yb1 O6 Yb1 O6 0.0 3_757 3_757
N1 O6 Yb1 O8 -39.74(16) . .
Yb1 O6 Yb1 O8 127.79(7) 3_757 .
N1 O6 Yb1 O5 5.80(13) . .
Yb1 O6 Yb1 O5 173.33(10) 3_757 .
N1 O6 Yb1 Yb1 -167.53(17) . 3_757
